data_4072151
loop_
_publ_author_name
'Graves, Christopher R.'
'Schelter, Eric J.'
'Cantat, Thibault'
'Scott, Brian L.'
'Kiplinger, Jaqueline L.'

_publ_section_title
;
 A Mild Protocol To Generate Uranium(IV) Mixed-Ligand Metallocene
 Complexes using Copper(I) Iodide
;
_journal_issue 20
_journal_name_full Organometallics
_journal_page_first 5371
_journal_paper_doi 10.1021/om800622g
_journal_volume 27
_journal_year 2008
_chemical_formula_sum 'C20 H30 I2 U'
_chemical_formula_weight 762.27
_chemical_name_systematic
; 
 ? 
;
_space_group_IT_number 14
_symmetry_cell_setting monoclinic
_symmetry_space_group_name_Hall '-P 2yn'
_symmetry_space_group_name_H-M 'P 1 21/n 1'
_atom_sites_solution_hydrogens geom
_atom_sites_solution_primary direct
_atom_sites_solution_secondary difmap
_audit_creation_method SHELXL-97
_cell_angle_alpha 90.00
_cell_angle_beta 98.717(2)
_cell_angle_gamma 90.00
_cell_formula_units_Z 4
_cell_length_a 8.5406(16)
_cell_length_b 16.293(3)
_cell_length_c 15.827(3)
_cell_measurement_temperature 120(1)
_cell_volume 2176.9(7)
_computing_cell_refinement 'SAINT+, v. 7.06 (Bruker AXS, 2001)'
_computing_data_collection 'APEX II, v. 1.08 (Bruker AXS, 2003)'
_computing_data_reduction 'SAINT+, v. 7.06 (Bruker AXS, 2001)'
_computing_molecular_graphics 'SHELXTL, v. 6.10, (Bruker AXS, 2000)'
_computing_publication_material 'SHELXTL, v. 6.10, (Bruker AXS, 2000)'
_computing_structure_refinement 'SHELXL-97 (Sheldrick, 1997)'
_computing_structure_solution 'SHELXS-97 (Sheldrick, 1990)'
_diffrn_ambient_temperature 120(1)
_diffrn_measured_fraction_theta_full 0.949
_diffrn_measured_fraction_theta_max 0.949
_diffrn_measurement_device_type 'Bruker D8 with APEXII CCD'
_diffrn_measurement_method '\w scans'
_diffrn_radiation_monochromator graphite
_diffrn_radiation_source 'fine-focus sealed tube'
_diffrn_radiation_type MoK\a
_diffrn_radiation_wavelength 0.71073
_diffrn_reflns_av_R_equivalents 0.0729
_diffrn_reflns_av_sigmaI/netI 0.0639
_diffrn_reflns_limit_h_max 11
_diffrn_reflns_limit_h_min -11
_diffrn_reflns_limit_k_max 21
_diffrn_reflns_limit_k_min -21
_diffrn_reflns_limit_l_max 21
_diffrn_reflns_limit_l_min -20
_diffrn_reflns_number 24038
_diffrn_reflns_theta_full 28.23
_diffrn_reflns_theta_max 28.23
_diffrn_reflns_theta_min 1.80
_diffrn_standards_decay_% 0
_diffrn_standards_interval_count 0
_diffrn_standards_interval_time 0
_diffrn_standards_number 0
_exptl_absorpt_coefficient_mu 10.291
_exptl_absorpt_correction_T_max 0.5772
_exptl_absorpt_correction_T_min 0.2327
_exptl_absorpt_correction_type multi-scan
_exptl_absorpt_process_details 'SADABS 2.03 (Sheldrick, 2001)'
_exptl_crystal_colour orange
_exptl_crystal_density_diffrn 2.326
_exptl_crystal_density_method 'not measured'
_exptl_crystal_description slab
_exptl_crystal_F_000 1392
_exptl_crystal_size_max 0.20
_exptl_crystal_size_mid 0.10
_exptl_crystal_size_min 0.06
_refine_diff_density_max 1.526
_refine_diff_density_min -3.566
_refine_diff_density_rms 0.299
_refine_ls_extinction_method none
_refine_ls_goodness_of_fit_ref 1.194
_refine_ls_hydrogen_treatment constr
_refine_ls_matrix_type full
_refine_ls_number_parameters 208
_refine_ls_number_reflns 5110
_refine_ls_number_restraints 0
_refine_ls_restrained_S_all 1.194
_refine_ls_R_factor_all 0.0708
_refine_ls_R_factor_gt 0.0476
_refine_ls_shift/su_max 0.000
_refine_ls_shift/su_mean 0.000
_refine_ls_structure_factor_coef Fsqd
_refine_ls_weighting_details 'calc w=1/[\s^2^(Fo^2^)+(0.0622P)^2^+0.0000P] where P=(Fo^2^+2Fc^2^)/3'
_refine_ls_weighting_scheme calc
_refine_ls_wR_factor_gt 0.1289
_refine_ls_wR_factor_ref 0.1401
_reflns_number_gt 3779
_reflns_number_total 5110
_reflns_threshold_expression >2sigma(I)
_cod_data_source_file om800622g_si_001.cif
_cod_data_source_block apx631
_cod_original_sg_symbol_H-M 'P 21/n'
_cod_database_code 4072151

loop_
_symmetry_equiv_pos_as_xyz
'x, y, z'
'-x+1/2, y+1/2, -z+1/2'
'-x, -y, -z'
'x-1/2, -y-1/2, z-1/2'

loop_
_atom_site_label
_atom_site_type_symbol
_atom_site_fract_x
_atom_site_fract_y
_atom_site_fract_z
_atom_site_U_iso_or_equiv
_atom_site_adp_type
_atom_site_occupancy
_atom_site_symmetry_multiplicity
_atom_site_calc_flag
_atom_site_refinement_flags
U1 U 0.60501(4) 0.23578(2) 0.32480(2) 0.01546(12) Uani 1 1 d .
I1 I 0.41891(9) 0.23330(4) 0.47007(4) 0.02950(19) Uani 1 1 d .
I2 I 0.32579(9) 0.24373(4) 0.18698(5) 0.0318(2) Uani 1 1 d .
C1 C 0.8212(12) 0.3474(5) 0.2917(6) 0.020(2) Uani 1 1 d .
C2 C 0.8261(12) 0.3517(6) 0.3802(6) 0.022(2) Uani 1 1 d .
C3 C 0.6793(11) 0.3863(5) 0.3974(6) 0.020(2) Uani 1 1 d .
C4 C 0.5830(12) 0.4020(6) 0.3170(7) 0.026(2) Uani 1 1 d .
C5 C 0.6710(12) 0.3788(6) 0.2526(6) 0.023(2) Uani 1 1 d .
C6 C 0.9569(12) 0.3281(7) 0.2459(6) 0.030(2) Uani 1 1 d .
H6A H 0.9222 0.3300 0.1853 0.046 Uiso 1 1 calc R
H6B H 0.9962 0.2741 0.2617 0.046 Uiso 1 1 calc R
H6C H 1.0397 0.3676 0.2611 0.046 Uiso 1 1 calc R
C7 C 0.9662(11) 0.3357(6) 0.4488(6) 0.025(2) Uani 1 1 d .
H7A H 0.9345 0.3425 0.5040 0.038 Uiso 1 1 calc R
H7B H 1.0494 0.3739 0.4426 0.038 Uiso 1 1 calc R
H7C H 1.0036 0.2807 0.4433 0.038 Uiso 1 1 calc R
C8 C 0.6506(13) 0.4155(6) 0.4841(6) 0.030(2) Uani 1 1 d .
H8A H 0.7338 0.3958 0.5270 0.045 Uiso 1 1 calc R
H8B H 0.5507 0.3949 0.4956 0.045 Uiso 1 1 calc R
H8C H 0.6491 0.4744 0.4850 0.045 Uiso 1 1 calc R
C9 C 0.4255(13) 0.4430(6) 0.3072(8) 0.038(3) Uani 1 1 d .
H9A H 0.3951 0.4513 0.3626 0.057 Uiso 1 1 calc R
H9B H 0.3482 0.4091 0.2733 0.057 Uiso 1 1 calc R
H9C H 0.4316 0.4951 0.2795 0.057 Uiso 1 1 calc R
C10 C 0.6258(15) 0.3939(7) 0.1588(7) 0.037(3) Uani 1 1 d .
H10A H 0.7058 0.3718 0.1288 0.056 Uiso 1 1 calc R
H10B H 0.6162 0.4519 0.1485 0.056 Uiso 1 1 calc R
H10C H 0.5263 0.3677 0.1390 0.056 Uiso 1 1 calc R
C11 C 0.7350(11) 0.0945(5) 0.3902(6) 0.018(2) Uani 1 1 d .
C12 C 0.8356(11) 0.1212(5) 0.3311(6) 0.019(2) Uani 1 1 d .
C13 C 0.7517(12) 0.1134(6) 0.2483(6) 0.023(2) Uani 1 1 d .
C14 C 0.6023(11) 0.0807(5) 0.2544(6) 0.018(2) Uani 1 1 d .
C15 C 0.5883(11) 0.0693(5) 0.3412(6) 0.0169(19) Uani 1 1 d .
C16 C 0.7863(13) 0.0867(6) 0.4859(6) 0.028(2) Uani 1 1 d .
H16A H 0.8913 0.1085 0.5009 0.042 Uiso 1 1 calc R
H16B H 0.7859 0.0299 0.5019 0.042 Uiso 1 1 calc R
H16C H 0.7144 0.1167 0.5154 0.042 Uiso 1 1 calc R
C17 C 1.0104(12) 0.1364(6) 0.3569(7) 0.031(2) Uani 1 1 d .
H17A H 1.0347 0.1387 0.4180 0.047 Uiso 1 1 calc R
H17B H 1.0386 0.1875 0.3330 0.047 Uiso 1 1 calc R
H17C H 1.0692 0.0926 0.3359 0.047 Uiso 1 1 calc R
C18 C 0.8119(12) 0.1285(6) 0.1655(6) 0.025(2) Uani 1 1 d .
H18A H 0.9173 0.1505 0.1768 0.037 Uiso 1 1 calc R
H18B H 0.7438 0.1670 0.1318 0.037 Uiso 1 1 calc R
H18C H 0.8132 0.0778 0.1347 0.037 Uiso 1 1 calc R
C19 C 0.4885(13) 0.0489(6) 0.1800(6) 0.029(2) Uani 1 1 d .
H19A H 0.3936 0.0303 0.1996 0.044 Uiso 1 1 calc R
H19B H 0.5363 0.0042 0.1538 0.044 Uiso 1 1 calc R
H19C H 0.4628 0.0921 0.1389 0.044 Uiso 1 1 calc R
C20 C 0.4551(12) 0.0288(6) 0.3765(6) 0.027(2) Uani 1 1 d .
H20A H 0.4765 0.0295 0.4378 0.041 Uiso 1 1 calc R
H20B H 0.4448 -0.0269 0.3568 0.041 Uiso 1 1 calc R
H20C H 0.3584 0.0579 0.3576 0.041 Uiso 1 1 calc R

loop_
_atom_site_aniso_label
_atom_site_aniso_U_11
_atom_site_aniso_U_22
_atom_site_aniso_U_33
_atom_site_aniso_U_23
_atom_site_aniso_U_13
_atom_site_aniso_U_12
U1 0.0150(2) 0.01426(19) 0.0169(2) -0.00028(13) 0.00162(13) 0.00036(13)
I1 0.0286(4) 0.0352(4) 0.0267(4) -0.0044(3) 0.0103(3) -0.0019(3)
I2 0.0286(4) 0.0341(4) 0.0310(4) -0.0026(3) -0.0012(3) 0.0020(3)
C1 0.027(5) 0.015(5) 0.019(5) 0.000(4) 0.007(4) -0.008(4)
C2 0.025(5) 0.015(5) 0.024(5) 0.004(4) -0.001(4) -0.006(4)
C3 0.024(5) 0.014(5) 0.021(5) -0.001(4) 0.000(4) -0.001(4)
C4 0.027(6) 0.018(5) 0.032(6) -0.003(4) -0.004(5) 0.000(4)
C5 0.027(6) 0.021(5) 0.020(5) 0.002(4) 0.001(4) -0.014(4)
C6 0.037(6) 0.027(6) 0.030(6) 0.003(4) 0.014(5) -0.010(5)
C7 0.015(5) 0.038(6) 0.020(5) -0.004(4) -0.006(4) 0.001(4)
C8 0.028(6) 0.030(6) 0.031(6) -0.018(5) 0.000(5) 0.001(4)
C9 0.032(7) 0.023(6) 0.053(8) -0.009(5) -0.012(6) 0.009(5)
C10 0.056(8) 0.028(6) 0.027(6) 0.011(5) 0.002(5) -0.009(5)
C11 0.024(5) 0.015(5) 0.015(5) 0.004(3) -0.002(4) -0.003(4)
C12 0.017(5) 0.010(4) 0.031(6) 0.001(4) 0.009(4) 0.005(4)
C13 0.035(6) 0.018(5) 0.016(5) 0.002(4) 0.007(4) 0.008(4)
C14 0.018(5) 0.011(4) 0.025(5) -0.002(4) 0.001(4) 0.000(4)
C15 0.018(5) 0.009(4) 0.024(5) 0.005(3) 0.005(4) -0.003(3)
C16 0.042(7) 0.017(5) 0.021(5) 0.007(4) -0.004(5) 0.001(4)
C17 0.026(6) 0.026(6) 0.043(7) -0.005(5) 0.009(5) 0.000(4)
C18 0.027(6) 0.031(6) 0.018(5) -0.001(4) 0.012(4) 0.002(4)
C19 0.034(6) 0.028(6) 0.023(6) -0.007(4) -0.007(5) -0.001(5)
C20 0.036(6) 0.022(5) 0.024(6) -0.006(4) 0.008(5) -0.014(4)

loop_
_atom_type_symbol
_atom_type_description
_atom_type_scat_dispersion_real
_atom_type_scat_dispersion_imag
_atom_type_scat_source
C C 0.0033 0.0016 'International Tables Vol C Tables 4.2.6.8 and 6.1.1.4'
H H 0.0000 0.0000 'International Tables Vol C Tables 4.2.6.8 and 6.1.1.4'
I I -0.4742 1.8119 'International Tables Vol C Tables 4.2.6.8 and 6.1.1.4'
U U -9.6767 9.6646 'International Tables Vol C Tables 4.2.6.8 and 6.1.1.4'

loop_
_geom_angle_atom_site_label_1
_geom_angle_atom_site_label_2
_geom_angle_atom_site_label_3
_geom_angle
C5 U1 C11 143.3(3)
C5 U1 C1 30.8(3)
C11 U1 C1 113.3(3)
C5 U1 C12 114.5(3)
C11 U1 C12 30.7(3)
C1 U1 C12 87.5(3)
C5 U1 C4 30.1(3)
C11 U1 C4 153.0(3)
C1 U1 C4 50.5(3)
C12 U1 C4 137.3(3)
C5 U1 C2 49.9(3)
C11 U1 C2 104.1(3)
C1 U1 C2 29.9(3)
C12 U1 C2 90.1(3)
C4 U1 C2 50.4(3)
C5 U1 C15 156.6(3)
C11 U1 C15 30.6(3)
C1 U1 C15 137.3(3)
C12 U1 C15 50.1(3)
C4 U1 C15 172.1(3)
C2 U1 C15 134.6(3)
C5 U1 C13 107.7(3)
C11 U1 C13 50.0(3)
C1 U1 C13 91.9(3)
C12 U1 C13 29.8(3)
C4 U1 C13 137.8(3)
C2 U1 C13 107.9(3)
C15 U1 C13 49.6(3)
C5 U1 C3 49.7(3)
C11 U1 C3 123.2(3)
C1 U1 C3 50.0(3)
C12 U1 C3 118.7(3)
C4 U1 C3 30.4(3)
C2 U1 C3 30.5(3)
C15 U1 C3 149.4(3)
C13 U1 C3 138.2(3)
C5 U1 C14 127.6(3)
C11 U1 C14 49.5(3)
C1 U1 C14 120.2(3)
C12 U1 C14 49.0(3)
C4 U1 C14 153.9(3)
C2 U1 C14 136.8(3)
C15 U1 C14 29.7(3)
C13 U1 C14 29.5(3)
C3 U1 C14 167.2(3)
C5 U1 I2 81.2(2)
C11 U1 I2 123.77(19)
C1 U1 I2 108.9(2)
C12 U1 I2 123.7(2)
C4 U1 I2 83.2(2)
C2 U1 I2 130.2(2)
C15 U1 I2 93.74(19)
C13 U1 I2 94.4(2)
C3 U1 I2 112.1(2)
C14 U1 I2 77.74(19)
C5 U1 I1 120.6(2)
C11 U1 I1 85.9(2)
C1 U1 I1 128.2(2)
C12 U1 I1 115.6(2)
C4 U1 I1 90.4(2)
C2 U1 I1 100.7(2)
C15 U1 I1 82.63(19)
C13 U1 I1 131.6(2)
C3 U1 I1 78.8(2)
C14 U1 I1 109.0(2)
I2 U1 I1 95.96(3)
C2 C1 C5 107.7(9)
C2 C1 C6 126.2(9)
C5 C1 C6 125.3(9)
C2 C1 U1 75.9(5)
C5 C1 U1 74.3(5)
C6 C1 U1 123.9(6)
C1 C2 C3 108.4(8)
C1 C2 C7 127.7(9)
C3 C2 C7 123.3(9)
C1 C2 U1 74.2(5)
C3 C2 U1 75.6(5)
C7 C2 U1 123.2(6)
C4 C3 C2 107.6(8)
C4 C3 C8 127.1(9)
C2 C3 C8 124.3(9)
C4 C3 U1 73.8(5)
C2 C3 U1 73.9(5)
C8 C3 U1 127.2(7)
C5 C4 C3 107.3(9)
C5 C4 C9 128.3(10)
C3 C4 C9 124.2(9)
C5 C4 U1 74.0(6)
C3 C4 U1 75.8(6)
C9 C4 U1 120.5(7)
C4 C5 C1 109.0(8)
C4 C5 C10 126.0(10)
C1 C5 C10 124.6(10)
C4 C5 U1 75.9(6)
C1 C5 U1 74.9(5)
C10 C5 U1 121.6(6)
C15 C11 C12 107.3(8)
C15 C11 C16 127.9(9)
C12 C11 C16 124.5(9)
C15 C11 U1 76.2(5)
C12 C11 U1 75.1(5)
C16 C11 U1 119.7(6)
C13 C12 C11 108.1(8)
C13 C12 C17 127.9(9)
C11 C12 C17 122.8(9)
C13 C12 U1 76.2(5)
C11 C12 U1 74.2(5)
C17 C12 U1 125.6(6)
C14 C13 C12 108.2(8)
C14 C13 C18 124.1(9)
C12 C13 C18 127.4(9)
C14 C13 U1 76.3(5)
C12 C13 U1 73.9(5)
C18 C13 U1 120.5(6)
C13 C14 C15 109.3(8)
C13 C14 C19 124.4(9)
C15 C14 C19 125.4(9)
C13 C14 U1 74.2(5)
C15 C14 U1 74.0(5)
C19 C14 U1 126.6(6)
C14 C15 C11 107.1(8)
C14 C15 C20 127.2(8)
C11 C15 C20 125.4(8)
C14 C15 U1 76.3(5)
C11 C15 U1 73.2(5)
C20 C15 U1 121.9(6)

loop_
_geom_bond_atom_site_label_1
_geom_bond_atom_site_label_2
_geom_bond_distance
U1 C5 2.692(9)
U1 C11 2.693(9)
U1 C1 2.699(9)
U1 C12 2.704(9)
U1 C4 2.716(10)
U1 C2 2.720(9)
U1 C15 2.731(8)
U1 C13 2.733(9)
U1 C3 2.741(9)
U1 C14 2.760(9)
U1 I2 2.9807(9)
U1 I1 2.9868(9)
C1 C2 1.397(13)
C1 C5 1.431(14)
C1 C6 1.491(13)
C2 C3 1.438(14)
C2 C7 1.511(13)
C3 C4 1.430(13)
C3 C8 1.508(13)
C4 C5 1.407(14)
C4 C9 1.489(14)
C5 C10 1.496(13)
C11 C15 1.430(12)
C11 C12 1.431(13)
C11 C16 1.517(12)
C12 C13 1.401(13)
C12 C17 1.507(13)
C13 C14 1.400(13)
C13 C18 1.500(12)
C14 C15 1.409(12)
C14 C19 1.501(12)
C15 C20 1.494(12)
